data_2006153
loop_
_publ_author_name
'Boldyreva, Elena V.'
'Kivikoski, Jussi'
'Howard, J. A. K.'

_publ_section_title
;
 Pentaamminenitrocobalt(III) Dichloride and Dibromide at 290K and 150K
;
_journal_issue 5
_journal_name_full 'Acta Crystallographica Section C'
_journal_page_first 523
_journal_page_last 526
_journal_paper_doi 10.1107/S0108270196014205
_journal_volume 53
_journal_year 1997
_chemical_formula_iupac '[Co (N O2) (N H3)5] Cl2'
_chemical_formula_moiety 'H15 Cl2 Co N6 O2'
_chemical_formula_sum 'Cl2 Co H15 N6 O2'
_chemical_formula_weight 261.01
_chemical_name_systematic 'nitropentaammine Co(III) chloride'
_space_group_IT_number 15
_symmetry_cell_setting monoclinic
_symmetry_space_group_name_Hall '-C 2yc'
_symmetry_space_group_name_H-M 'C 1 2/c 1'
_audit_creation_method SHELXL
_cell_angle_alpha 90.00
_cell_angle_beta 95.41(2)
_cell_angle_gamma 90.00
_cell_formula_units_Z 4
_cell_length_a 10.215(3)
_cell_length_b 8.697(4)
_cell_length_c 10.748(3)
_cell_measurement_reflns_used 25
_cell_measurement_temperature 150
_cell_measurement_theta_max 24.99
_cell_measurement_theta_min 24.775
_cell_volume 950.6(6)
_computing_cell_refinement 'MSC/AFC Diffractometer Control Software'
_computing_data_collection
;
MSC/AFC Diffractometer Control Software (Molecular Structure Corporation,
1988)
;
_computing_data_reduction 'TEXSAN (Molecular Structure Corporation, 1989)'
_computing_molecular_graphics 'SHELXTL-Plus (Sheldrick, 1989)'
_computing_publication_material SHELXL93
_computing_structure_refinement 'SHELXL93  (Sheldrick, 1993)'
_computing_structure_solution 'SHELXS86 (Sheldrick, 1990)'
_diffrn_ambient_temperature 150
_diffrn_measurement_device 'Rigaku AFC6S 4-circle diffractometer'
_diffrn_measurement_method '\w/2\q scans'
_diffrn_radiation_monochromator graphite
_diffrn_radiation_source 'fine-focus sealed tube'
_diffrn_radiation_type MoK\a
_diffrn_radiation_wavelength 0.71073
_diffrn_reflns_av_R_equivalents 0.02
_diffrn_reflns_av_sigmaI/netI 0.0201
_diffrn_reflns_limit_h_max 13
_diffrn_reflns_limit_h_min -13
_diffrn_reflns_limit_k_max 11
_diffrn_reflns_limit_k_min 0
_diffrn_reflns_limit_l_max 14
_diffrn_reflns_limit_l_min -14
_diffrn_reflns_number 2446
_diffrn_reflns_theta_max 28.00
_diffrn_reflns_theta_min 3.08
_diffrn_standards_decay_% none
_diffrn_standards_interval_count 150
_diffrn_standards_number 3
_exptl_absorpt_coefficient_mu 2.34
_exptl_absorpt_correction_T_max 0.5342
_exptl_absorpt_correction_T_min 0.3874
_exptl_absorpt_correction_type 'analytical (de Meulenauer & Tompa, 1965)'
_exptl_crystal_colour ruby
_exptl_crystal_density_diffrn 1.824
_exptl_crystal_density_meas ?
_exptl_crystal_description 'distorted cuboctahedron'
_exptl_crystal_F_000 536
_exptl_crystal_size_max 0.5
_exptl_crystal_size_mid 0.45
_exptl_crystal_size_min 0.4
_refine_diff_density_max 0.251
_refine_diff_density_min -0.286
_refine_ls_extinction_coef 0.0579(12)
_refine_ls_extinction_method SHELXL
_refine_ls_goodness_of_fit_all 1.106
_refine_ls_goodness_of_fit_obs 1.124
_refine_ls_hydrogen_treatment refall
_refine_ls_matrix_type full
_refine_ls_number_parameters 59
_refine_ls_number_reflns 1152
_refine_ls_number_restraints 0
_refine_ls_restrained_S_all 1.106
_refine_ls_restrained_S_obs 1.124
_refine_ls_R_factor_all 0.0174
_refine_ls_R_factor_obs .0152
_refine_ls_shift/esd_max 0.000
_refine_ls_shift/esd_mean 0.000
_refine_ls_structure_factor_coef Fsqd
_refine_ls_weighting_details 'w = 1/[\s^2^(Fo^2^)+(0.0126P)^2^+0.6359P] where P=(Fo^2^+2Fc^2^)/3'
_refine_ls_weighting_scheme calc
_refine_ls_wR_factor_all 0.0379
_refine_ls_wR_factor_obs .0372
_reflns_number_observed 1077
_reflns_number_total 1152
_reflns_observed_criterion >2sigma(I)
_cod_data_source_file sk1068.cif
_cod_data_source_block cocl2lt
_cod_depositor_comments
;
The following automatic conversions were performed:

'_exptl_crystal_density_meas' value 'not measured' was changed to '?'
- the value is perceived as not measured.

Automatic conversion script
Id: cif_fix_values 3008 2015-01-20 13:52:24Z robertas 

The following automatic conversions were performed:

'_refine_ls_weighting_scheme' value 'calc w =
1/[\s^2^(Fo^2^)+(0.0126P)^2^+0.6359P] where P=(Fo^2^+2Fc^2^)/3' was
changed to 'calc'. New tag '_refine_ls_weighting_details' was
created. The value of the new tag was set to 'w =
1/[\s^2^(Fo^2^)+(0.0126P)^2^+0.6359P] where P=(Fo^2^+2Fc^2^)/3'.

Automatic conversion script
Id: cif_fix_values 3143 2015-03-26 13:38:13Z robertas 
;
_cod_original_cell_volume 950.7(6)
_cod_original_sg_symbol_H-M 'C 2/c'
_cod_database_code 2006153

loop_
_symmetry_equiv_pos_as_xyz
'x, y, z'
'-x, y, -z+1/2'
'x+1/2, y+1/2, z'
'-x+1/2, y+1/2, -z+1/2'
'-x, -y, -z'
'x, -y, z-1/2'
'-x+1/2, -y+1/2, -z'
'x+1/2, -y+1/2, z-1/2'

loop_
_atom_site_aniso_label
_atom_site_aniso_U_11
_atom_site_aniso_U_22
_atom_site_aniso_U_33
_atom_site_aniso_U_12
_atom_site_aniso_U_13
_atom_site_aniso_U_23
Co1 .01256(13) .01219(13) .00943(12) .000 .00025(7) .000
Cl1 .0193(2) .0203(2) .01674(15) .00227(10) .00153(10) -.00054(10)
O1 .0314(5) .0204(4) .0242(5) .0059(4) .0088(4) -.0036(4)
N3 .0218(5) .0187(5) .0126(5) -.0013(4) -.0001(4) .0006(4)
N4 .0178(7) .0170(7) .0113(6) .000 -.0005(5) .000
N2 .0169(5) .0242(6) .0212(5) -.0031(4) .0019(4) .0016(4)
N1 .0345(9) .0162(7) .0191(7) .000 -.0020(6) .000

loop_
_atom_site_label
_atom_site_fract_x
_atom_site_fract_y
_atom_site_fract_z
_atom_site_U_iso_or_equiv
_atom_site_thermal_displace_type
_atom_site_calc_flag
_atom_site_refinement_flags
_atom_site_occupancy
_atom_site_disorder_group
_atom_site_type_symbol
Co1 .0000 .28784(2) .2500 .01144(9) Uani d S 1 . Co
Cl1 .20713(3) .01902(3) .01504(3) .01878(9) Uani d . 1 . Cl
O1 -.07355(10) .57980(11) .31472(9) .0250(2) Uani d . 1 . O
N3 .02304(11) .28945(12) .43304(9) .0178(2) Uani d . 1 . N
H3A .0544(10) .2037(11) .4593(3) .027 Uiso calc R 1 . H
H3B -.0509(9) .3041(12) .4613(4) .027 Uiso calc R 1 . H
H3C .0755(10) .3613(12) .4579(3) .027 Uiso calc R 1 . H
N4 .0000 .5085(2) .2500 .0155(3) Uani d S 1 . N
N2 -.19115(11) .29091(13) .25606(11) .0208(2) Uani d . 1 . N
H2A -.2174(4) .2029(11) .2698(11) .031 Uiso calc R 1 . H
H2B -.2270(4) .3219(13) .1882(9) .031 Uiso calc R 1 . H
H2C -.2100(3) .3493(13) .3127(10) .031 Uiso calc R 1 . H
N1 .0000 .0596(2) .2500 .0236(3) Uani d S 1 . N
H1A .007(7) .0277(7) .3232(14) .035 Uiso calc PR .50 . H
H1B .063(4) .0277(7) .214(6) .035 Uiso calc PR .50 . H
H1C -.070(3) .0277(7) .213(5) .035 Uiso calc PR .50 . H

loop_
_atom_type_symbol
_atom_type_description
_atom_type_scat_dispersion_real
_atom_type_scat_dispersion_imag
_atom_type_scat_source
N N 0.0061 0.0033 'International Tables Vol C Tables 4.2.6.8 and 6.1.1.4'
H H 0.0000 0.0000 'International Tables Vol C Tables 4.2.6.8 and 6.1.1.4'
O O 0.0106 0.0060 'International Tables Vol C Tables 4.2.6.8 and 6.1.1.4'
Cl Cl 0.1484 0.1585 'International Tables Vol C Tables 4.2.6.8 and 6.1.1.4'
Co Co 0.3494 0.9721 'International Tables Vol C Tables 4.2.6.8 and 6.1.1.4'

loop_
_geom_angle_atom_site_label_1
_geom_angle_atom_site_label_2
_geom_angle_atom_site_label_3
_geom_angle_site_symmetry_1
_geom_angle_site_symmetry_3
_geom_angle
_geom_angle_publ_flag
N4 Co1 N3 . . 89.59(3) ?
N4 Co1 N3 . 2 89.59(3) ?
N3 Co1 N3 . 2 179.18(6) ?
N4 Co1 N2 . . 89.22(3) ?
N3 Co1 N2 . . 89.55(5) ?
N3 Co1 N2 2 . 90.43(5) ?
N4 Co1 N2 . 2 89.22(3) ?
N3 Co1 N2 . 2 90.43(5) ?
N3 Co1 N2 2 2 89.55(5) ?
N2 Co1 N2 . 2 178.44(7) ?
N4 Co1 N1 . . 180.0 ?
N3 Co1 N1 . . 90.41(3) ?
N3 Co1 N1 2 . 90.41(3) ?
N2 Co1 N1 . . 90.78(3) ?
N2 Co1 N1 2 . 90.78(3) ?
Co1 N3 H3A . . 109.47(3) ?
Co1 N3 H3B . . 109.47(4) ?
H3A N3 H3B . . 109.5 ?
Co1 N3 H3C . . 109.47(3) ?
H3A N3 H3C . . 109.5 ?
H3B N3 H3C . . 109.5 ?
O1 N4 O1 . 2 119.8(2) yes
O1 N4 Co1 . . 120.08(8) yes
O1 N4 Co1 2 . 120.08(8) ?
Co1 N2 H2A . . 109.47(3) ?
Co1 N2 H2B . . 109.47(4) ?
H2A N2 H2B . . 109.5 ?
Co1 N2 H2C . . 109.47(4) ?
H2A N2 H2C . . 109.5 ?
H2B N2 H2C . . 109.5 ?
Co1 N1 H1A . . 109.471(12) ?
Co1 N1 H1B . . 109.471(14) ?
H1A N1 H1B . . 109.5 ?
Co1 N1 H1C . . 109.471(10) ?
H1A N1 H1C . . 109.5 ?
H1B N1 H1C . . 109.5 ?

loop_
_geom_bond_atom_site_label_1
_geom_bond_atom_site_label_2
_geom_bond_site_symmetry_2
_geom_bond_distance
_geom_bond_publ_flag
Co1 N4 . 1.919(2) yes
Co1 N3 . 1.9592(11) yes
Co1 N3 2 1.9592(11) ?
Co1 N2 . 1.9600(12) yes
Co1 N2 2 1.9600(12) ?
Co1 N1 . 1.985(2) yes
O1 N4 . 1.2376(12) yes
N3 H3A . .850(10) ?
N3 H3B . .850(10) ?
N3 H3C . .850(10) ?
N4 O1 2 1.2376(12) ?
N2 H2A . .829(10) ?
N2 H2B . .829(10) ?
N2 H2C . .829(10) ?
N1 H1A . .83(2) ?
N1 H1B . .83(2) ?
N1 H1C . .83(2) ?
